data_4305424
loop_
_publ_author_name
'Junhua Jia'
'Alexander J. Blake'
'Neil R. Champness'
'Peter Hubberstey'
'Claire Wilson'
'Martin Schr\"oder'

_publ_section_title
;
Multi-Dimensional Transition-Metal Coordination Polymers of
4,4'-Bipyridine-N,N'-dioxide: 1D Chains and 2D Sheets
;
_journal_name_full 'Inorganic Chemistry'
_journal_page_first 8652
_journal_page_last 8664
_journal_paper_doi 10.1021/ic800422g
_journal_volume 47
_journal_year 2008
_chemical_formula_moiety 'C32 H32 Cu N6 O8, 2(F6 P), 3(C H4 O)'
_chemical_formula_sum 'C33 H36 Cu F12 N6 O9 P2'
_chemical_formula_weight 1014.16
_chemical_name_systematic
; 
 ? 
;
_space_group_IT_number 13
_symmetry_cell_setting monoclinic
_symmetry_space_group_name_Hall '-P 2yc'
_symmetry_space_group_name_H-M 'P 1 2/c 1'
_atom_sites_solution_hydrogens geom
_atom_sites_solution_primary direct
_atom_sites_solution_secondary difmap
_audit_creation_method 'enCIFer editing of SHELXL97 CIF output'
_cell_angle_alpha 90.00
_cell_angle_beta 90.711(3)
_cell_angle_gamma 90.00
_cell_formula_units_Z 2
_cell_length_a 7.0131(11)
_cell_length_b 10.059(2)
_cell_length_c 28.818(5)
_cell_measurement_reflns_used 2749
_cell_measurement_temperature 150(2)
_cell_measurement_theta_max 25.15
_cell_measurement_theta_min 2.5
_cell_volume 2032.8(6)
_computing_cell_refinement 'Bruker SAINT version 6.36A (Bruker, 2000)'
_computing_data_collection 'Bruker SMART version 5.625 (Bruker, 2001)'
_computing_data_reduction 'Bruker SAINT; SHELXTL (Sheldrick, 2008)'
_computing_publication_material 'enCIFer(Allen et al.,2004);PLATON(Spek,2003)'
_computing_structure_refinement 'SHELXL97 (Sheldrick, 2008)'
_computing_structure_solution 'SHELXS97 (Sheldrick, 2008)'
_diffrn_ambient_temperature 150(2)
_diffrn_measured_fraction_theta_full 0.997
_diffrn_measured_fraction_theta_max 0.997
_diffrn_measurement_device_type 'Bruker SMART APEX CCD area detector'
_diffrn_measurement_method \w
_diffrn_radiation_monochromator graphite
_diffrn_radiation_source 'normal-focus sealed tube'
_diffrn_radiation_type MoK\a
_diffrn_radiation_wavelength 0.71073
_diffrn_reflns_av_R_equivalents 0.035
_diffrn_reflns_av_sigmaI/netI 0.044
_diffrn_reflns_limit_h_max 7
_diffrn_reflns_limit_h_min -8
_diffrn_reflns_limit_k_max 11
_diffrn_reflns_limit_k_min -12
_diffrn_reflns_limit_l_max 20
_diffrn_reflns_limit_l_min -34
_diffrn_reflns_number 10536
_diffrn_reflns_theta_full 25.15
_diffrn_reflns_theta_max 25.15
_diffrn_reflns_theta_min 2.47
_diffrn_standards_decay_% 0
_diffrn_standards_number 0
_exptl_absorpt_coefficient_mu 0.731
_exptl_absorpt_correction_T_max 1.000
_exptl_absorpt_correction_T_min 0.844
_exptl_absorpt_correction_type multi-scan
_exptl_absorpt_process_details '(SADABS; Bruker, 2003)'
_exptl_crystal_colour RED
_exptl_crystal_density_diffrn 1.657
_exptl_crystal_density_method 'not measured'
_exptl_crystal_description PLATE
_exptl_crystal_F_000 1030
_exptl_crystal_size_max 0.210
_exptl_crystal_size_mid 0.116
_exptl_crystal_size_min 0.076
_refine_diff_density_max 0.76
_refine_diff_density_min -0.49
_refine_diff_density_rms 0.09
_refine_ls_extinction_method none
_refine_ls_goodness_of_fit_ref 1.08
_refine_ls_hydrogen_treatment mixed
_refine_ls_matrix_type full
_refine_ls_number_parameters 295
_refine_ls_number_reflns 3645
_refine_ls_number_restraints 0
_refine_ls_restrained_S_all 1.08
_refine_ls_R_factor_all 0.0766
_refine_ls_R_factor_gt 0.0595
_refine_ls_shift/su_max 0.002
_refine_ls_shift/su_mean 0.000
_refine_ls_structure_factor_coef Fsqd
_refine_ls_weighting_details 'calc w=1/[\s^2^(Fo^2^)+(0.067P)^2^+7.175P] where P=(Fo^2^+2Fc^2^)/3'
_refine_ls_weighting_scheme calc
_refine_ls_wR_factor_gt 0.158
_refine_ls_wR_factor_ref 0.166
_reflns_number_gt 2883
_reflns_number_total 3645
_reflns_threshold_expression >2\s(I)
_cod_data_source_file ic800422g-file001_02.cif
_cod_data_source_block compound_2_cutipf
_cod_depositor_comments
;
The following automatic conversions were performed:
'_symmetry_cell_setting' value 'Monoclinic' changed to 'monoclinic'
according to '/home/saulius/struct/CIF-dictionaries/cif_core.dic'
dictionary named 'cif_core.dic' version 2.4.1 from 2010-06-29.

Automatic conversion script
Id: cif_fix_enum 1527 2010-12-29 10:47:43Z saulius 
;
_cod_original_cell_volume 2032.8(10)
_cod_original_sg_symbol_H-M 'P 2/c'
_cod_database_code 4305424

loop_
_symmetry_equiv_pos_as_xyz
'x, y, z'
'-x, y, -z+1/2'
'-x, -y, -z'
'x, -y, z-1/2'

loop_
_atom_site_label
_atom_site_type_symbol
_atom_site_fract_x
_atom_site_fract_y
_atom_site_fract_z
_atom_site_U_iso_or_equiv
_atom_site_adp_type
_atom_site_occupancy
_atom_site_symmetry_multiplicity
_atom_site_calc_flag
_atom_site_refinement_flags
_atom_site_disorder_assembly
_atom_site_disorder_group
Cu1 Cu 0.0000 0.0000 0.5000 0.0196(2) Uani 1 2 d S . .
O1 O 0.2298(4) 0.0384(3) 0.46247(10) 0.0240(7) Uani 1 1 d . . .
O2 O 0.2948(6) -0.0416(4) 0.12729(12) 0.0405(9) Uani 1 1 d . . .
O3 O -0.0246(4) -0.1666(3) 0.46496(11) 0.0286(8) Uani 1 1 d . . .
O4 O -0.1754(5) 0.1143(4) 0.44303(12) 0.0303(8) Uani 1 1 d . . .
C4A C -0.3353(7) 0.1912(6) 0.4560(2) 0.0391(13) Uani 1 1 d . . .
H4AA H -0.3928 0.2322 0.4284 0.059 Uiso 1 1 calc R . .
H4AB H -0.2945 0.2608 0.4778 0.059 Uiso 1 1 calc R . .
H4AC H -0.4293 0.1337 0.4710 0.059 Uiso 1 1 calc R . .
H4 H -0.209(9) 0.074(7) 0.415(2) 0.06(2) Uiso 1 1 d . . .
C1 C 0.2380(7) -0.0952(5) 0.39661(17) 0.0282(11) Uani 1 1 d . . .
H1A H 0.2442 -0.1721 0.4157 0.034 Uiso 1 1 calc R . .
C2 C 0.2420(7) -0.1083(5) 0.34907(17) 0.0302(11) Uani 1 1 d . . .
H2A H 0.2489 -0.1946 0.3358 0.036 Uiso 1 1 calc R . .
C3 C 0.2360(6) 0.0020(5) 0.32000(15) 0.0230(9) Uani 1 1 d . . .
C4 C 0.2221(8) 0.1256(5) 0.34182(17) 0.0324(12) Uani 1 1 d . . .
H4A H 0.2163 0.2041 0.3235 0.039 Uiso 1 1 calc R . .
C5 C 0.2168(8) 0.1353(5) 0.38948(17) 0.0334(12) Uani 1 1 d . . .
H5A H 0.2069 0.2203 0.4036 0.040 Uiso 1 1 calc R . .
C6 C 0.2703(7) 0.0911(5) 0.19273(17) 0.0303(11) Uani 1 1 d . . .
H6A H 0.2763 0.1689 0.1741 0.036 Uiso 1 1 calc R . .
C7 C 0.2576(7) 0.1027(5) 0.23982(17) 0.0303(11) Uani 1 1 d . . .
H7A H 0.2571 0.1886 0.2535 0.036 Uiso 1 1 calc R . .
C8 C 0.2451(6) -0.0099(5) 0.26852(16) 0.0237(9) Uani 1 1 d . . .
C9 C 0.2439(7) -0.1324(5) 0.24635(17) 0.0280(11) Uani 1 1 d . . .
H9A H 0.2341 -0.2114 0.2642 0.034 Uiso 1 1 calc R . .
C10 C 0.2568(7) -0.1412(5) 0.19852(18) 0.0314(11) Uani 1 1 d . . .
H10A H 0.2532 -0.2257 0.1839 0.038 Uiso 1 1 calc R . .
C11 C -0.3029(7) -0.2755(5) 0.44513(17) 0.0318(11) Uani 1 1 d . . .
H11A H -0.3145 -0.2218 0.4181 0.038 Uiso 1 1 calc R . .
C12 C -0.4383(7) -0.3717(5) 0.45413(17) 0.0311(11) Uani 1 1 d . . .
H12A H -0.5410 -0.3849 0.4328 0.037 Uiso 1 1 calc R . .
C13 C -0.4262(6) -0.4498(5) 0.49431(16) 0.0232(10) Uani 1 1 d . . .
C14 C -0.2665(7) -0.4302(5) 0.52286(17) 0.0269(10) Uani 1 1 d . . .
H14A H -0.2493 -0.4835 0.5498 0.032 Uiso 1 1 calc R . .
C15 C -0.1338(6) -0.3346(5) 0.51235(17) 0.0278(11) Uani 1 1 d . . .
H15A H -0.0258 -0.3226 0.5321 0.033 Uiso 1 1 calc R . .
N1 N 0.2255(5) 0.0258(4) 0.41613(13) 0.0230(8) Uani 1 1 d . . .
N2 N 0.2745(6) -0.0296(4) 0.17250(14) 0.0290(9) Uani 1 1 d . . .
N3 N -0.1552(5) -0.2580(4) 0.47445(13) 0.0239(9) Uani 1 1 d . . .
P1 P -0.0021(2) -0.49611(15) 0.14785(5) 0.0444(4) Uani 1 1 d . . .
F1 F -0.2147(5) -0.5549(4) 0.14155(14) 0.0614(10) Uani 1 1 d . . .
F2 F 0.0449(6) -0.6101(4) 0.18460(14) 0.0694(12) Uani 1 1 d . . .
F3 F -0.0708(7) -0.4014(4) 0.18877(13) 0.0668(11) Uani 1 1 d . . .
F4 F 0.0646(6) -0.5896(4) 0.10627(14) 0.0640(11) Uani 1 1 d . . .
F5 F -0.0554(6) -0.3829(4) 0.11091(13) 0.0627(10) Uani 1 1 d . . .
F6 F 0.2102(6) -0.4385(4) 0.15239(14) 0.0676(11) Uani 1 1 d . . .
O1S O 0.5000 -0.5258(19) 0.2500 0.192(7) Uani 1 2 d S . .
C1S C 0.492(3) -0.6300(12) 0.2208(5) 0.072(5) Uani 0.50 1 d P . .

loop_
_atom_site_aniso_label
_atom_site_aniso_U_11
_atom_site_aniso_U_22
_atom_site_aniso_U_33
_atom_site_aniso_U_23
_atom_site_aniso_U_13
_atom_site_aniso_U_12
Cu1 0.0254(4) 0.0167(4) 0.0168(4) -0.0021(3) 0.0038(3) -0.0083(3)
O1 0.0272(16) 0.0276(17) 0.0172(16) -0.0011(13) 0.0041(13) -0.0097(13)
O2 0.061(2) 0.043(2) 0.0177(18) -0.0023(16) -0.0015(16) 0.0130(18)
O3 0.0327(18) 0.0259(18) 0.0275(18) -0.0084(14) 0.0114(14) -0.0171(14)
O4 0.0300(18) 0.033(2) 0.0275(19) -0.0027(16) 0.0011(14) -0.0004(15)
C4A 0.027(3) 0.038(3) 0.052(4) -0.003(3) 0.003(2) -0.004(2)
C1 0.036(3) 0.019(2) 0.029(3) 0.000(2) 0.010(2) -0.004(2)
C2 0.041(3) 0.022(3) 0.027(3) -0.002(2) 0.009(2) -0.005(2)
C3 0.023(2) 0.025(2) 0.020(2) -0.002(2) 0.0031(17) -0.0035(19)
C4 0.053(3) 0.021(3) 0.024(3) 0.004(2) 0.003(2) 0.000(2)
C5 0.051(3) 0.021(3) 0.028(3) -0.003(2) 0.002(2) -0.003(2)
C6 0.040(3) 0.025(3) 0.026(3) 0.000(2) 0.002(2) 0.004(2)
C7 0.038(3) 0.024(3) 0.029(3) -0.003(2) 0.003(2) 0.001(2)
C8 0.024(2) 0.023(2) 0.025(2) 0.000(2) 0.0030(17) -0.0020(19)
C9 0.036(3) 0.022(2) 0.026(3) 0.000(2) 0.001(2) 0.000(2)
C10 0.040(3) 0.023(3) 0.031(3) -0.005(2) 0.000(2) 0.003(2)
C11 0.036(3) 0.036(3) 0.023(3) 0.002(2) -0.001(2) -0.010(2)
C12 0.029(2) 0.037(3) 0.027(3) 0.001(2) -0.003(2) -0.011(2)
C13 0.026(2) 0.020(2) 0.023(2) -0.0034(18) 0.0046(18) -0.0042(19)
C14 0.030(2) 0.020(2) 0.031(3) 0.002(2) 0.000(2) -0.0056(19)
C15 0.024(2) 0.027(3) 0.033(3) 0.001(2) -0.003(2) -0.0088(19)
N1 0.0239(18) 0.025(2) 0.0197(19) -0.0008(16) 0.0040(15) -0.0057(15)
N2 0.032(2) 0.032(2) 0.023(2) -0.0038(17) -0.0026(17) 0.0051(17)
N3 0.026(2) 0.023(2) 0.023(2) -0.0063(17) 0.0071(16) -0.0079(16)
P1 0.0712(10) 0.0250(7) 0.0370(8) -0.0054(7) -0.0029(7) 0.0009(7)
F1 0.067(2) 0.051(2) 0.066(3) -0.001(2) -0.0005(19) -0.0034(19)
F2 0.107(3) 0.034(2) 0.067(3) 0.0036(18) -0.027(2) 0.003(2)
F3 0.118(3) 0.038(2) 0.045(2) -0.0093(17) 0.013(2) 0.007(2)
F4 0.073(3) 0.055(2) 0.064(3) -0.032(2) -0.003(2) 0.0088(19)
F5 0.101(3) 0.040(2) 0.047(2) 0.0096(17) 0.006(2) 0.007(2)
F6 0.083(3) 0.055(2) 0.065(3) -0.014(2) -0.006(2) -0.016(2)
O1S 0.207(16) 0.230(19) 0.138(12) 0.000 -0.027(11) 0.000
C1S 0.135(14) 0.020(6) 0.061(9) -0.004(6) -0.042(9) -0.015(7)

loop_
_atom_type_symbol
_atom_type_description
_atom_type_scat_dispersion_real
_atom_type_scat_dispersion_imag
_atom_type_scat_source
C C 0.0033 0.0016 'International Tables Vol C Tables 4.2.6.8 and 6.1.1.4'
H H 0.0000 0.0000 'International Tables Vol C Tables 4.2.6.8 and 6.1.1.4'
N N 0.0061 0.0033 'International Tables Vol C Tables 4.2.6.8 and 6.1.1.4'
O O 0.0106 0.0060 'International Tables Vol C Tables 4.2.6.8 and 6.1.1.4'
F F 0.0171 0.0103 'International Tables Vol C Tables 4.2.6.8 and 6.1.1.4'
P P 0.1023 0.0942 'International Tables Vol C Tables 4.2.6.8 and 6.1.1.4'
Cu Cu 0.3201 1.2651 'International Tables Vol C Tables 4.2.6.8 and 6.1.1.4'

loop_
_geom_angle_atom_site_label_1
_geom_angle_atom_site_label_2
_geom_angle_atom_site_label_3
_geom_angle
_geom_angle_site_symmetry_1
_geom_angle_site_symmetry_3
_geom_angle_publ_flag
O1 Cu1 O3 87.29(12) . . ?
O1 Cu1 O4 86.88(12) . . ?
O3 Cu1 O4 90.95(14) . . ?
N1 O1 Cu1 121.0(2) . . ?
N3 O3 Cu1 122.7(3) . . ?
C4A O4 Cu1 119.6(3) . . ?
N1 C1 C2 120.3(4) . . ?
C1 C2 C3 121.5(4) . . ?
C2 C3 C4 116.2(4) . . ?
C2 C3 C8 122.3(4) . . ?
C4 C3 C8 121.6(4) . . ?
C5 C4 C3 121.0(4) . . ?
N1 C5 C4 120.7(4) . . ?
N2 C6 C7 120.5(5) . . ?
C6 C7 C8 121.4(5) . . ?
C9 C8 C7 116.4(4) . . ?
C9 C8 C3 122.0(4) . . ?
C7 C8 C3 121.6(4) . . ?
C10 C9 C8 121.0(5) . . ?
N2 C10 C9 120.3(4) . . ?
N3 C11 C12 120.1(5) . . ?
C11 C12 C13 120.8(4) . . ?
C14 C13 C12 116.7(4) . . ?
C14 C13 C13 121.4(5) . 3_446 ?
C12 C13 C13 121.9(5) . 3_446 ?
C15 C14 C13 120.6(5) . . ?
N3 C15 C14 120.8(4) . . ?
O1 N1 C5 119.5(4) . . ?
O1 N1 C1 120.1(4) . . ?
C5 N1 C1 120.4(4) . . ?
O2 N2 C6 120.9(4) . . ?
O2 N2 C10 118.8(4) . . ?
C6 N2 C10 120.3(4) . . ?
O3 N3 C11 119.4(4) . . ?
O3 N3 C15 119.6(4) . . ?
C11 N3 C15 121.0(4) . . ?
F2 P1 F3 90.0(2) . . ?
F2 P1 F4 90.9(2) . . ?
F3 P1 F4 179.1(2) . . ?
F2 P1 F5 178.4(3) . . ?
F3 P1 F5 89.8(2) . . ?
F4 P1 F5 89.3(2) . . ?
F2 P1 F6 91.2(2) . . ?
F3 P1 F6 90.7(2) . . ?
F4 P1 F6 89.6(2) . . ?
F5 P1 F6 90.4(2) . . ?
F2 P1 F1 89.7(2) . . ?
F3 P1 F1 90.9(2) . . ?
F4 P1 F1 88.8(2) . . ?
F5 P1 F1 88.7(2) . . ?
F6 P1 F1 178.2(2) . . ?

loop_
_geom_bond_atom_site_label_1
_geom_bond_atom_site_label_2
_geom_bond_distance
_geom_bond_site_symmetry_2
_geom_bond_publ_flag
Cu1 O1 1.990(3) . ?
Cu1 O3 1.963(3) . ?
Cu1 O4 2.341(3) . ?
O1 N1 1.341(5) . ?
O2 N2 1.318(5) . ?
O3 N3 1.328(5) . ?
O4 C4A 1.417(6) . ?
C1 N1 1.345(6) . ?
C1 C2 1.377(7) . ?
C2 C3 1.391(7) . ?
C3 C4 1.397(7) . ?
C3 C8 1.491(6) . ?
C4 C5 1.378(7) . ?
C5 N1 1.343(6) . ?
C6 N2 1.347(6) . ?
C6 C7 1.366(7) . ?
C7 C8 1.406(7) . ?
C8 C9 1.388(7) . ?
C9 C10 1.385(7) . ?
C10 N2 1.356(6) . ?
C11 N3 1.340(6) . ?
C11 C12 1.382(7) . ?
C12 C13 1.401(7) . ?
C13 C14 1.395(7) . ?
C14 C15 1.375(6) . ?
C15 N3 1.344(6) . ?
P1 F1 1.612(4) . ?
P1 F2 1.592(4) . ?
P1 F3 1.595(4) . ?
P1 F4 1.598(4) . ?
P1 F5 1.600(4) . ?
P1 F6 1.601(4) . ?
O1S C1S 1.345(17) . ?
